data_4124021
loop_
_publ_author_name
'Evans, M.J.'
'Haeussermann, U.'
'Holland, G.P.'
'Garcia-Garcia, F.J.'

_publ_section_title
;
 Polyanionic gallium hydrides from Al B2-type precursors Ae Ga E (Ae = Ca,
 Sr, Ba; E = Si, Ge, Sn)
;
_journal_name_full 'Journal of the American Chemical Society'
_journal_page_first 12139
_journal_page_last 12147
_journal_volume 130
_journal_year 2008
_chemical_formula_sum 'Ga Ge H Sr'
_chemical_name_systematic 'Sr Ga Ge H'
_space_group_IT_number 156
_symmetry_space_group_name_Hall 'P 3 -2"'
_symmetry_space_group_name_H-M 'P 3 m 1'
_cell_angle_alpha 90
_cell_angle_beta 90
_cell_angle_gamma 120
_cell_formula_units_Z 1
_cell_length_a 4.2502
_cell_length_b 4.2502
_cell_length_c 5.0207
_cell_volume 78.544
_citation_journal_id_ASTM JACSAT
_cod_data_source_file Evans_JACSAT_2008_1563.cif
_cod_data_source_block H1Ga1Ge1Sr1
_cod_original_cell_volume 78.54411
_cod_original_formula_sum 'H1 Ga1 Ge1 Sr1'
_cod_database_code 4124021

loop_
_symmetry_equiv_pos_as_xyz
x,y,z
-y,x-y,z
-x+y,-x,z
-y,-x,z
x,x-y,z
-x+y,y,z

loop_
_atom_site_label
_atom_site_type_symbol
_atom_site_fract_x
_atom_site_fract_y
_atom_site_fract_z
_atom_site_occupancy
_atom_site_U_iso_or_equiv
H1 H 0.6667 0.3333 0.9067 1 0.0
Ge1 Ge 0.3333 0.6667 0.4352 1 0.0
Sr1 Sr 0 0 0 1 0.0
Ga1 Ga 0.6667 0.3333 0.5567 1 0.0
